data_1537225
loop_
_publ_author_name
'van der Lee, A.'
'Wiegers, G.A.'

_publ_section_title
;
 Single crystal x-ray study of Sn Ta S2 at 295 and 425 K
;
_journal_name_full 'Materials Research Bulletin'
_journal_page_first 1011
_journal_page_last 1018
_journal_volume 25
_journal_year 1990
_chemical_formula_sum 'S2 Sn Ta'
_chemical_name_systematic 'Sn Ta S2'
_space_group_IT_number 194
_symmetry_space_group_name_Hall '-P 6c 2c'
_symmetry_space_group_name_H-M 'P 63/m m c'
_cell_angle_alpha 90
_cell_angle_beta 90
_cell_angle_gamma 120
_cell_formula_units_Z 2
_cell_length_a 3.3053
_cell_length_b 3.3053
_cell_length_c 17.43239
_cell_volume 164.934
_citation_journal_id_ASTM MRBUAC
_cod_data_source_file vanderLee_MRBUAC_1990_1799.cif
_cod_data_source_block S2Sn1Ta1
_cod_original_cell_volume 164.9337
_cod_original_formula_sum 'S2 Sn1 Ta1'
_cod_database_code 1537225

loop_
_symmetry_equiv_pos_as_xyz
x,y,z
x-y,x,z+1/2
-y,x-y,z
-x,-y,z+1/2
-x+y,-x,z
y,-x+y,z+1/2
-y,-x,-z+1/2
x-y,-y,-z
x,x-y,-z+1/2
y,x,-z
-x+y,y,-z+1/2
-x,-x+y,-z
-x,-y,-z
-x+y,-x,-z-1/2
y,-x+y,-z
x,y,-z-1/2
x-y,x,-z
-y,x-y,-z-1/2
y,x,z-1/2
-x+y,y,z
-x,-x+y,z-1/2
-y,-x,z
x-y,-y,z-1/2
x,x-y,z

loop_
_atom_site_label
_atom_site_type_symbol
_atom_site_fract_x
_atom_site_fract_y
_atom_site_fract_z
_atom_site_occupancy
_atom_site_U_iso_or_equiv
Ta1 Ta+2 0.3333 0.6667 0.25 1 0.0
S1 S-2 0 0 0.1606 1 0.0
Sn1 Sn+2 0 0 0 1 0.0
